data_1515610
loop_
_publ_author_name
'Dermenci, Alpay'
'Selig, Philipp S.'
'Domaoal, Robert A.'
'Spasov, Krasimir A.'
'Anderson, Karen S.'
'Miller, Scott J.'

_publ_section_title
;
 Quasi-Biomimetic Ring Contraction Catalyzed by a Cysteine-Based
 Nucleophile: Total Synthesis of Sch-642305, Some Analogs and their
 Putative anti-HIV Activities.
;
_journal_issue 8
_journal_name_full 'Chemical science (Royal Society of Chemistry : 2010)'
_journal_page_first 1568
_journal_paper_doi 10.1039/C1SC00221J
_journal_volume 2
_journal_year 2011
_chemical_absolute_configuration ad
_chemical_formula_moiety 'C14 H22 O4'
_chemical_formula_sum 'C14 H22 O4'
_chemical_formula_weight 254.33
_space_group_IT_number 19
_symmetry_cell_setting orthorhombic
_symmetry_Int_Tables_number 19
_symmetry_space_group_name_Hall 'P 2ac 2ab'
_symmetry_space_group_name_H-M 'P 21 21 21'
_atom_sites_solution_hydrogens geom
_atom_sites_solution_primary direct
_atom_sites_solution_secondary difmap
_audit_creation_date 2010-09-01
_audit_creation_method 'by CrystalStructure 4.0'
_cell_angle_alpha 90.0000
_cell_angle_beta 90.0000
_cell_angle_gamma 90.0000
_cell_formula_units_Z 4
_cell_length_a 6.16325(11)
_cell_length_b 11.2731(2)
_cell_length_c 18.7642(13)
_cell_measurement_reflns_used 5583
_cell_measurement_temperature 93
_cell_measurement_theta_max 65.88
_cell_measurement_theta_min 7.57
_cell_volume 1303.72(10)
_computing_cell_refinement 'CrystalClear-SM Expert 2.0 r4'
_computing_data_collection 'CrystalClear-SM Expert 2.0 r4 (Rigaku, 2009)'
_computing_data_reduction 'CrystalClear-SM Expert 2.0 r4'
_computing_molecular_graphics 'CrystalStructure 4.0'
_computing_publication_material 'CrystalStructure 4.0 (Rigaku, 2010)'
_computing_structure_refinement 'SHELXL97 (Sheldrick, 1997)'
_computing_structure_solution 'SIR2004 (Burla, et al., 2005)'
_diffrn_ambient_temperature 93
_diffrn_detector_area_resol_mean 11.111
_diffrn_measured_fraction_theta_full 0.967
_diffrn_measured_fraction_theta_max 0.967
_diffrn_measurement_device_type 'Rigaku Saturn724 CCD'
_diffrn_measurement_method \w
_diffrn_radiation_type 'Cu K\a'
_diffrn_radiation_wavelength 1.54187
_diffrn_reflns_av_R_equivalents 0.0376
_diffrn_reflns_limit_h_max 7
_diffrn_reflns_limit_h_min -7
_diffrn_reflns_limit_k_max 13
_diffrn_reflns_limit_k_min -13
_diffrn_reflns_limit_l_max 21
_diffrn_reflns_limit_l_min -20
_diffrn_reflns_number 5898
_diffrn_reflns_theta_full 65.88
_diffrn_reflns_theta_max 65.88
_diffrn_standards_number 0
_exptl_absorpt_coefficient_mu 0.766
_exptl_absorpt_correction_T_max 0.948
_exptl_absorpt_correction_T_min 0.697
_exptl_absorpt_correction_type multi-scan
_exptl_absorpt_process_details 'Jacobson, R. (1998) Private communication'
_exptl_crystal_colour colorless
_exptl_crystal_density_diffrn 1.296
_exptl_crystal_density_method 'not measured'
_exptl_crystal_description needle
_exptl_crystal_F_000 552.00
_exptl_crystal_size_max 0.08
_exptl_crystal_size_mid 0.08
_exptl_crystal_size_min 0.07
_refine_diff_density_max 0.140
_refine_diff_density_min -0.170
_refine_ls_abs_structure_details 'Flack, H. D. (1983), Acta Cryst. A39, 876-881. 872 Friedel Pairs'
_refine_ls_abs_structure_Flack 0.22(20)
_refine_ls_extinction_method none
_refine_ls_goodness_of_fit_ref 1.055
_refine_ls_hydrogen_treatment mixed
_refine_ls_number_parameters 167
_refine_ls_number_reflns 2194
_refine_ls_number_restraints 0
_refine_ls_R_factor_gt 0.0336
_refine_ls_shift/su_max 0.001
_refine_ls_structure_factor_coef Fsqd
_refine_ls_weighting_details 'w = 1/[\s^2^(Fo^2^)+(0.0388P)^2^+0.2996P] where P=(Fo^2^+2Fc^2^)/3'
_refine_ls_weighting_scheme calc
_refine_ls_wR_factor_ref 0.0832
_reflns_number_gt 2102
_reflns_number_total 2194
_reflns_threshold_expression F^2^>2.0\s(F^2^)
_cod_data_source_file c1sc00221j.txt
_cod_data_source_block '_ad05'
_cod_database_code 1515610

loop_
_symmetry_equiv_pos_site_id
_symmetry_equiv_pos_as_xyz
1 +X,+Y,+Z
2 1/2+X,1/2-Y,-Z
3 -X,1/2+Y,1/2-Z
4 1/2-X,-Y,1/2+Z

loop_
_atom_site_label
_atom_site_type_symbol
_atom_site_fract_x
_atom_site_fract_y
_atom_site_fract_z
_atom_site_U_iso_or_equiv
_atom_site_adp_type
_atom_site_occupancy
_atom_site_symmetry_multiplicity
_atom_site_calc_flag
_atom_site_refinement_flags
O(1) O 1.0271(2) 0.13254(11) 1.04621(6) 0.0256(3) Uani 1.00 4 d .
O(2) O 0.5816(2) -0.13137(10) 0.92788(6) 0.0283(3) Uani 1.00 4 d .
O(3) O 0.99509(19) 0.22063(10) 0.78303(5) 0.0221(3) Uani 1.00 4 d .
O(4) O 0.8218(2) 0.37404(11) 0.83481(6) 0.0276(3) Uani 1.00 4 d .
C(1) C 1.1147(3) 0.06541(15) 0.98772(8) 0.0231(4) Uani 1.00 4 d .
C(2) C 1.1000(3) -0.06708(15) 1.00199(9) 0.0261(4) Uani 1.00 4 d .
C(3) C 0.8654(3) -0.10543(16) 1.01197(9) 0.0270(4) Uani 1.00 4 d .
C(4) C 0.7214(3) -0.06653(15) 0.95177(8) 0.0222(4) Uani 1.00 4 d .
C(5) C 0.7479(3) 0.06075(14) 0.92483(8) 0.0211(3) Uani 1.00 4 d .
C(6) C 0.6153(3) 0.08082(15) 0.85680(8) 0.0217(4) Uani 1.00 4 d .
C(7) C 0.7007(3) 0.01775(14) 0.78973(8) 0.0224(4) Uani 1.00 4 d .
C(8) C 0.6189(3) 0.07247(16) 0.71994(9) 0.0256(4) Uani 1.00 4 d .
C(9) C 0.6620(3) 0.20567(15) 0.71025(9) 0.0243(4) Uani 1.00 4 d .
C(10) C 0.8962(3) 0.24754(14) 0.71310(9) 0.0229(4) Uani 1.00 4 d .
C(11) C 1.0442(3) 0.18842(16) 0.65941(9) 0.0265(4) Uani 1.00 4 d .
C(12) C 0.9319(3) 0.28469(15) 0.83907(8) 0.0225(4) Uani 1.00 4 d .
C(13) C 1.0164(3) 0.23445(14) 0.90822(8) 0.0223(3) Uani 1.00 4 d .
C(14) C 0.9891(3) 0.09992(13) 0.92040(8) 0.0207(3) Uani 1.00 4 d .
H(1) H 1.2706 0.0875 0.9812 0.028 Uiso 1.00 4 calc R
H(2A) H 1.1841 -0.0867 1.0454 0.031 Uiso 1.00 4 calc R
H(2B) H 1.1644 -0.1111 0.9615 0.031 Uiso 1.00 4 calc R
H(3A) H 0.8597 -0.1930 1.0159 0.032 Uiso 1.00 4 calc R
H(3B) H 0.8097 -0.0717 1.0571 0.032 Uiso 1.00 4 calc R
H(5) H 0.6801 0.1124 0.9620 0.025 Uiso 1.00 4 calc R
H(6A) H 0.6100 0.1671 0.8471 0.026 Uiso 1.00 4 calc R
H(6B) H 0.4648 0.0539 0.8656 0.026 Uiso 1.00 4 calc R
H(7A) H 0.8612 0.0203 0.7901 0.027 Uiso 1.00 4 calc R
H(7B) H 0.6562 -0.0666 0.7914 0.027 Uiso 1.00 4 calc R
H(8A) H 0.4604 0.0590 0.7168 0.031 Uiso 1.00 4 calc R
H(8B) H 0.6872 0.0296 0.6798 0.031 Uiso 1.00 4 calc R
H(9A) H 0.6009 0.2298 0.6636 0.029 Uiso 1.00 4 calc R
H(9B) H 0.5801 0.2487 0.7475 0.029 Uiso 1.00 4 calc R
H(10) H 0.8999 0.3353 0.7053 0.028 Uiso 1.00 4 calc R
H(11A) H 1.0513 0.1031 0.6693 0.032 Uiso 1.00 4 calc R
H(11B) H 1.1899 0.2227 0.6630 0.032 Uiso 1.00 4 calc R
H(11C) H 0.9872 0.2011 0.6112 0.032 Uiso 1.00 4 calc R
H(13A) H 0.9430 0.2764 0.9478 0.027 Uiso 1.00 4 calc R
H(13B) H 1.1729 0.2533 0.9115 0.027 Uiso 1.00 4 calc R
H(14) H 1.0569 0.0578 0.8791 0.025 Uiso 1.00 4 calc R
H(1A) H 1.104(4) 0.116(2) 1.0833(14) 0.058(8) Uiso 1.00 4 d .

loop_
_atom_site_aniso_label
_atom_site_aniso_U_11
_atom_site_aniso_U_22
_atom_site_aniso_U_33
_atom_site_aniso_U_12
_atom_site_aniso_U_13
_atom_site_aniso_U_23
O(1) 0.0291(7) 0.0287(6) 0.0190(6) 0.0026(6) -0.0016(5) -0.0040(5)
O(2) 0.0306(7) 0.0271(6) 0.0271(6) -0.0066(5) -0.0008(5) 0.0008(5)
O(3) 0.0258(6) 0.0218(5) 0.0188(5) 0.0007(5) -0.0008(5) -0.0003(4)
O(4) 0.0371(7) 0.0213(6) 0.0245(6) 0.0036(6) 0.0033(5) 0.0001(5)
C(1) 0.0231(8) 0.0270(9) 0.0192(8) 0.0008(7) 0.0004(7) -0.0026(7)
C(2) 0.0290(9) 0.0258(9) 0.0234(8) 0.0045(8) -0.0047(8) 0.0012(7)
C(3) 0.0352(10) 0.0229(9) 0.0228(8) -0.0006(8) -0.0009(8) 0.0034(7)
C(4) 0.0235(9) 0.0235(9) 0.0195(8) -0.0008(8) 0.0030(7) -0.0022(6)
C(5) 0.0215(8) 0.0210(8) 0.0209(8) 0.0003(7) 0.0009(7) -0.0003(7)
C(6) 0.0207(8) 0.0225(8) 0.0219(8) -0.0013(7) -0.0002(7) 0.0014(7)
C(7) 0.0221(8) 0.0225(8) 0.0224(8) -0.0017(7) -0.0006(7) 0.0003(7)
C(8) 0.0264(9) 0.0285(9) 0.0220(8) -0.0037(8) -0.0013(7) 0.0006(7)
C(9) 0.0252(9) 0.0283(9) 0.0194(8) 0.0031(7) -0.0014(7) 0.0033(7)
C(10) 0.0286(9) 0.0211(9) 0.0191(8) 0.0019(7) -0.0017(7) 0.0035(6)
C(11) 0.0303(10) 0.0279(9) 0.0215(8) -0.0018(7) 0.0004(7) -0.0004(7)
C(12) 0.0238(9) 0.0198(8) 0.0237(8) -0.0029(7) 0.0029(7) -0.0010(7)
C(13) 0.0235(9) 0.0222(8) 0.0214(8) -0.0021(7) 0.0001(7) -0.0020(6)
C(14) 0.0220(8) 0.0211(8) 0.0190(7) 0.0005(7) 0.0008(7) -0.0015(6)

loop_
_atom_type_symbol
_atom_type_description
_atom_type_scat_dispersion_real
_atom_type_scat_dispersion_imag
_atom_type_scat_source
C C 0.018 0.009
;
International Tables for Crystallography
(1992, Vol. C, Tables 4.2.6.8 and 6.1.1.4)
;
H H 0.000 0.000
;
International Tables for Crystallography
(1992, Vol. C, Table 6.1.1.4)
;
O O 0.049 0.032
;
International Tables for Crystallography
(1992, Vol. C, Tables 4.2.6.8 and 6.1.1.4)
;

loop_
_geom_angle_atom_site_label_1
_geom_angle_atom_site_label_2
_geom_angle_atom_site_label_3
_geom_angle
_geom_angle_publ_flag
C(10) O(3) C(12) 117.92(12) yes
O(1) C(1) C(2) 111.11(13) yes
O(1) C(1) C(14) 107.81(13) yes
C(2) C(1) C(14) 111.39(13) yes
C(1) C(2) C(3) 110.95(15) yes
C(2) C(3) C(4) 112.73(14) yes
O(2) C(4) C(3) 121.38(15) yes
O(2) C(4) C(5) 121.19(14) yes
C(3) C(4) C(5) 117.32(14) yes
C(4) C(5) C(6) 110.89(13) yes
C(4) C(5) C(14) 112.75(13) yes
C(6) C(5) C(14) 115.08(13) yes
C(5) C(6) C(7) 115.53(14) yes
C(6) C(7) C(8) 113.61(14) yes
C(7) C(8) C(9) 115.95(14) yes
C(8) C(9) C(10) 117.66(14) yes
O(3) C(10) C(9) 111.05(13) yes
O(3) C(10) C(11) 104.58(13) yes
C(9) C(10) C(11) 114.35(14) yes
O(3) C(12) O(4) 123.99(14) yes
O(3) C(12) C(13) 111.97(14) yes
O(4) C(12) C(13) 124.03(14) yes
C(12) C(13) C(14) 117.31(13) yes
C(1) C(14) C(5) 111.56(13) yes
C(1) C(14) C(13) 108.46(13) yes
C(5) C(14) C(13) 113.07(13) yes
C(1) O(1) H(1A) 107.1(18) yes
O(1) C(1) H(1) 108.827 yes
C(2) C(1) H(1) 108.825 yes
C(14) C(1) H(1) 108.820 yes
C(1) C(2) H(2A) 109.451 yes
C(1) C(2) H(2B) 109.443 yes
C(3) C(2) H(2A) 109.455 yes
C(3) C(2) H(2B) 109.446 yes
H(2A) C(2) H(2B) 108.042 yes
C(2) C(3) H(3A) 109.047 yes
C(2) C(3) H(3B) 109.046 yes
C(4) C(3) H(3A) 109.046 yes
C(4) C(3) H(3B) 109.048 yes
H(3A) C(3) H(3B) 107.803 yes
C(4) C(5) H(5) 105.760 yes
C(6) C(5) H(5) 105.759 yes
C(14) C(5) H(5) 105.760 yes
C(5) C(6) H(6A) 108.399 yes
C(5) C(6) H(6B) 108.404 yes
C(7) C(6) H(6A) 108.385 yes
C(7) C(6) H(6B) 108.390 yes
H(6A) C(6) H(6B) 107.457 yes
C(6) C(7) H(7A) 108.840 yes
C(6) C(7) H(7B) 108.839 yes
C(8) C(7) H(7A) 108.850 yes
C(8) C(7) H(7B) 108.842 yes
H(7A) C(7) H(7B) 107.695 yes
C(7) C(8) H(8A) 108.298 yes
C(7) C(8) H(8B) 108.296 yes
C(9) C(8) H(8A) 108.293 yes
C(9) C(8) H(8B) 108.295 yes
H(8A) C(8) H(8B) 107.403 yes
C(8) C(9) H(9A) 107.887 yes
C(8) C(9) H(9B) 107.893 yes
C(10) C(9) H(9A) 107.883 yes
C(10) C(9) H(9B) 107.894 yes
H(9A) C(9) H(9B) 107.192 yes
O(3) C(10) H(10) 108.887 yes
C(9) C(10) H(10) 108.896 yes
C(11) C(10) H(10) 108.899 yes
C(10) C(11) H(11A) 109.473 yes
C(10) C(11) H(11B) 109.470 yes
C(10) C(11) H(11C) 109.468 yes
H(11A) C(11) H(11B) 109.471 yes
H(11A) C(11) H(11C) 109.474 yes
H(11B) C(11) H(11C) 109.470 yes
C(12) C(13) H(13A) 107.973 yes
C(12) C(13) H(13B) 107.973 yes
C(14) C(13) H(13A) 107.975 yes
C(14) C(13) H(13B) 107.974 yes
H(13A) C(13) H(13B) 107.226 yes
C(1) C(14) H(14) 107.849 yes
C(5) C(14) H(14) 107.854 yes
C(13) C(14) H(14) 107.854 yes

loop_
_geom_bond_atom_site_label_1
_geom_bond_atom_site_label_2
_geom_bond_distance
_geom_bond_publ_flag
O(1) C(1) 1.4384(20) yes
O(2) C(4) 1.215(2) yes
O(3) C(10) 1.4784(20) yes
O(3) C(12) 1.3338(19) yes
O(4) C(12) 1.217(2) yes
C(1) C(2) 1.520(2) yes
C(1) C(14) 1.532(2) yes
C(2) C(3) 1.521(3) yes
C(3) C(4) 1.502(2) yes
C(4) C(5) 1.530(2) yes
C(5) C(6) 1.532(2) yes
C(5) C(14) 1.553(2) yes
C(6) C(7) 1.538(2) yes
C(7) C(8) 1.533(2) yes
C(8) C(9) 1.536(2) yes
C(9) C(10) 1.519(2) yes
C(10) C(11) 1.514(2) yes
C(12) C(13) 1.508(2) yes
C(13) C(14) 1.543(2) yes
O(1) H(1A) 0.86(3) yes
C(1) H(1) 1.000 yes
C(2) H(2A) 0.990 yes
C(2) H(2B) 0.990 yes
C(3) H(3A) 0.990 yes
C(3) H(3B) 0.990 yes
C(5) H(5) 1.000 yes
C(6) H(6A) 0.990 yes
C(6) H(6B) 0.990 yes
C(7) H(7A) 0.990 yes
C(7) H(7B) 0.990 yes
C(8) H(8A) 0.990 yes
C(8) H(8B) 0.990 yes
C(9) H(9A) 0.990 yes
C(9) H(9B) 0.990 yes
C(10) H(10) 1.000 yes
C(11) H(11A) 0.980 yes
C(11) H(11B) 0.980 yes
C(11) H(11C) 0.980 yes
C(13) H(13A) 0.990 yes
C(13) H(13B) 0.990 yes
C(14) H(14) 1.000 yes

loop_
_geom_contact_atom_site_label_1
_geom_contact_atom_site_label_2
_geom_contact_distance
_geom_contact_publ_flag
_geom_contact_site_symmetry_2
O(1) C(3) 2.933(2) yes .
O(1) C(4) 3.424(2) yes .
O(1) C(5) 2.9670(20) yes .
O(1) C(13) 2.8335(19) yes .
O(2) C(2) 3.559(2) yes .
O(2) C(6) 2.7466(20) yes .
O(2) C(7) 3.1755(19) yes .
O(3) C(5) 3.5565(19) yes .
O(3) C(6) 3.1430(20) yes .
O(3) C(7) 2.9223(20) yes .
O(3) C(8) 3.093(2) yes .
O(3) C(14) 2.9150(18) yes .
O(4) C(6) 3.566(2) yes .
O(4) C(9) 3.168(2) yes .
O(4) C(10) 2.731(2) yes .
C(1) C(4) 2.923(2) yes .
C(2) C(5) 2.980(2) yes .
C(3) C(14) 2.982(2) yes .
C(4) C(7) 3.188(2) yes .
C(5) C(12) 3.201(2) yes .
C(6) C(9) 3.103(2) yes .
C(6) C(12) 3.033(2) yes .
C(6) C(13) 3.169(2) yes .
C(7) C(10) 3.198(2) yes .
C(7) C(12) 3.456(2) yes .
C(7) C(14) 3.167(2) yes .
C(8) C(11) 3.142(3) yes .
C(9) C(12) 3.066(2) yes .
O(1) O(4) 2.8791(17) yes 2_557
O(1) C(12) 3.425(2) yes 2_557
O(1) C(13) 3.590(2) yes 2_457
O(1) C(13) 3.475(2) yes 2_557
O(2) C(2) 3.357(2) yes 1_455
O(2) C(3) 3.443(2) yes 2_447
O(2) C(9) 3.514(2) yes 3_646
O(2) C(11) 3.482(2) yes 3_746
O(4) O(1) 2.8791(17) yes 2_457
C(2) O(2) 3.357(2) yes 1_655
C(3) O(2) 3.443(2) yes 2_547
C(9) O(2) 3.514(2) yes 3_656
C(11) O(2) 3.482(2) yes 3_756
C(12) O(1) 3.425(2) yes 2_457
C(13) O(1) 3.475(2) yes 2_457
C(13) O(1) 3.590(2) yes 2_557
O(1) H(2A) 2.6541 yes .
O(1) H(2B) 3.2838 yes .
O(1) H(3B) 2.6722 yes .
O(1) H(5) 2.6689 yes .
O(1) H(13A) 2.5115 yes .
O(1) H(13B) 3.0091 yes .
O(1) H(14) 3.2514 yes .
O(2) H(3A) 2.4798 yes .
O(2) H(3B) 2.8825 yes .
O(2) H(5) 2.8866 yes .
O(2) H(6B) 2.4998 yes .
O(2) H(7A) 3.5463 yes .
O(2) H(7B) 2.7018 yes .
O(3) H(6A) 2.7284 yes .
O(3) H(7A) 2.4084 yes .
O(3) H(8B) 3.4634 yes .
O(3) H(9A) 3.3061 yes .
O(3) H(9B) 2.6618 yes .
O(3) H(11A) 2.5361 yes .
O(3) H(11B) 2.5531 yes .
O(3) H(11C) 3.2312 yes .
O(3) H(13A) 3.1717 yes .
O(3) H(13B) 2.6731 yes .
O(3) H(14) 2.6014 yes .
O(4) H(6A) 2.6833 yes .
O(4) H(9B) 2.6261 yes .
O(4) H(10) 2.5160 yes .
O(4) H(13A) 2.5032 yes .
O(4) H(13B) 2.9332 yes .
C(1) H(3A) 3.3515 yes .
C(1) H(3B) 2.7605 yes .
C(1) H(5) 2.7730 yes .
C(1) H(13A) 2.7090 yes .
C(1) H(13B) 2.5815 yes .
C(2) H(5) 3.3702 yes .
C(2) H(14) 2.7141 yes .
C(2) H(1A) 2.56(3) yes .
C(3) H(1) 3.3610 yes .
C(3) H(5) 2.8667 yes .
C(3) H(14) 3.3151 yes .
C(3) H(1A) 3.19(3) yes .
C(4) H(2A) 3.3572 yes .
C(4) H(2B) 2.7820 yes .
C(4) H(6A) 3.3562 yes .
C(4) H(6B) 2.6382 yes .
C(4) H(7A) 3.3021 yes .
C(4) H(7B) 3.0354 yes .
C(4) H(14) 2.8456 yes .
C(5) H(1) 3.4044 yes .
C(5) H(2B) 3.2882 yes .
C(5) H(3A) 3.4024 yes .
C(5) H(3B) 2.9219 yes .
C(5) H(7A) 2.6624 yes .
C(5) H(7B) 2.9404 yes .
C(5) H(13A) 2.7463 yes .
C(5) H(13B) 3.4114 yes .
C(6) H(8A) 2.8064 yes .
C(6) H(8B) 3.4009 yes .
C(6) H(9B) 2.7987 yes .
C(6) H(13A) 3.4434 yes .
C(6) H(14) 2.7658 yes .
C(7) H(5) 3.4061 yes .
C(7) H(9A) 3.4188 yes .
C(7) H(9B) 2.8210 yes .
C(7) H(11A) 3.2723 yes .
C(7) H(14) 2.7998 yes .
C(8) H(6A) 2.6146 yes .
C(8) H(6B) 2.9010 yes .
C(8) H(10) 3.4428 yes .
C(8) H(11A) 2.8511 yes .
C(8) H(11C) 3.3791 yes .
C(9) H(6A) 2.6245 yes .
C(9) H(6B) 3.5918 yes .
C(9) H(7A) 2.8496 yes .
C(9) H(7B) 3.4266 yes .
C(9) H(11A) 2.7721 yes .
C(9) H(11B) 3.3778 yes .
C(9) H(11C) 2.7333 yes .
C(10) H(6A) 3.2028 yes .
C(10) H(7A) 2.9492 yes .
C(10) H(8A) 3.4257 yes .
C(10) H(8B) 2.8440 yes .
C(11) H(7A) 3.2983 yes .
C(11) H(8B) 2.8626 yes .
C(11) H(9A) 2.7728 yes .
C(11) H(9B) 3.3732 yes .
C(12) H(5) 3.3907 yes .
C(12) H(6A) 2.3909 yes .
C(12) H(7A) 3.1497 yes .
C(12) H(9B) 2.7956 yes .
C(12) H(10) 2.5820 yes .
C(12) H(14) 2.7751 yes .
C(13) H(1) 2.6608 yes .
C(13) H(5) 2.6839 yes .
C(13) H(6A) 2.8573 yes .
C(13) H(7A) 3.4144 yes .
C(13) H(1A) 3.59(3) yes .
C(14) H(2A) 3.3718 yes .
C(14) H(2B) 2.7236 yes .
C(14) H(3B) 3.3983 yes .
C(14) H(6A) 2.8148 yes .
C(14) H(6B) 3.4304 yes .
C(14) H(7A) 2.7214 yes .
C(14) H(1A) 3.14(3) yes .
H(1) H(2A) 2.3633 yes .
H(1) H(2B) 2.3609 yes .
H(1) H(13A) 3.0015 yes .
H(1) H(13B) 2.3610 yes .
H(1) H(14) 2.3491 yes .
H(1) H(1A) 2.1964 yes .
H(2A) H(3A) 2.3954 yes .
H(2A) H(3B) 2.3244 yes .
H(2A) H(1A) 2.4412 yes .
H(2B) H(3A) 2.3283 yes .
H(2B) H(3B) 2.8627 yes .
H(2B) H(14) 2.5395 yes .
H(2B) H(1A) 3.4495 yes .
H(3B) H(5) 2.8525 yes .
H(3B) H(1A) 2.8274 yes .
H(5) H(6A) 2.2827 yes .
H(5) H(6B) 2.3380 yes .
H(5) H(7A) 3.5676 yes .
H(5) H(13A) 2.4722 yes .
H(5) H(13B) 3.5561 yes .
H(5) H(14) 2.8615 yes .
H(5) H(1A) 3.4641 yes .
H(6A) H(7A) 2.5066 yes .
H(6A) H(7B) 2.8484 yes .
H(6A) H(8A) 2.8840 yes .
H(6A) H(8B) 3.5346 yes .
H(6A) H(9A) 3.5149 yes .
H(6A) H(9B) 2.0909 yes .
H(6A) H(13A) 3.0498 yes .
H(6A) H(14) 3.0767 yes .
H(6B) H(7A) 2.8499 yes .
H(6B) H(7B) 2.2749 yes .
H(6B) H(8A) 2.7934 yes .
H(6B) H(9B) 3.1990 yes .
H(7A) H(8A) 2.8610 yes .
H(7A) H(8B) 2.3338 yes .
H(7A) H(9B) 3.2050 yes .
H(7A) H(11A) 2.7178 yes .
H(7A) H(14) 2.1037 yes .
H(7B) H(8A) 2.3286 yes .
H(7B) H(8B) 2.3668 yes .
H(7B) H(14) 3.2824 yes .
H(8A) H(9A) 2.3347 yes .
H(8A) H(9B) 2.3350 yes .
H(8B) H(9A) 2.3388 yes .
H(8B) H(9B) 2.8562 yes .
H(8B) H(11A) 2.4006 yes .
H(8B) H(11C) 2.9686 yes .
H(9A) H(10) 2.3280 yes .
H(9A) H(11A) 3.1235 yes .
H(9A) H(11C) 2.5962 yes .
H(9B) H(10) 2.3378 yes .
H(10) H(11A) 2.8593 yes .
H(10) H(11B) 2.3314 yes .
H(10) H(11C) 2.3853 yes .
H(13A) H(14) 2.8684 yes .
H(13A) H(1A) 3.2743 yes .
H(13B) H(14) 2.3956 yes .
O(1) H(1) 3.5676 yes 2_457
O(1) H(5) 3.0294 yes 2_557
O(1) H(6A) 3.0609 yes 2_557
O(1) H(8B) 3.3710 yes 4_655
O(1) H(13A) 2.7634 yes 2_557
O(1) H(13B) 2.6553 yes 2_457
O(2) H(1) 3.2805 yes 1_455
O(2) H(2A) 3.3341 yes 1_455
O(2) H(2A) 3.2793 yes 2_447
O(2) H(2B) 2.6578 yes 1_455
O(2) H(3A) 2.6276 yes 2_447
O(2) H(9A) 2.5817 yes 3_646
O(2) H(11B) 2.7556 yes 3_746
O(2) H(11C) 3.3414 yes 3_746
O(2) H(11C) 3.5549 yes 4_655
O(3) H(7B) 3.5107 yes 3_756
O(4) H(1) 3.4929 yes 2_457
O(4) H(2A) 3.3943 yes 2_457
O(4) H(7A) 3.4679 yes 3_756
O(4) H(8A) 2.8826 yes 3_656
O(4) H(8B) 3.5078 yes 3_756
O(4) H(11A) 2.6995 yes 3_756
O(4) H(1A) 2.04(3) yes 2_457
C(1) H(5) 3.5578 yes 1_655
C(1) H(6B) 3.1500 yes 1_655
C(1) H(13A) 2.9557 yes 2_557
C(2) H(3A) 3.1612 yes 2_547
C(2) H(11C) 3.4106 yes 3_746
C(2) H(11C) 3.5996 yes 4_755
C(3) H(2B) 3.4640 yes 2_447
C(3) H(8B) 3.2787 yes 4_655
C(3) H(9A) 3.1795 yes 4_655
C(3) H(11C) 3.3054 yes 3_746
C(3) H(11C) 3.0593 yes 4_655
C(4) H(1) 3.3221 yes 1_455
C(4) H(2B) 3.4742 yes 1_455
C(4) H(3A) 3.5619 yes 2_447
C(4) H(11B) 3.2523 yes 3_746
C(4) H(11C) 3.3888 yes 3_746
C(4) H(11C) 3.5931 yes 4_655
C(5) H(1) 3.1408 yes 1_455
C(5) H(13A) 3.5514 yes 2_457
C(6) H(1) 3.1579 yes 1_455
C(6) H(13B) 3.5028 yes 1_455
C(6) H(14) 3.4769 yes 1_455
C(7) H(9B) 3.5611 yes 3_646
C(7) H(10) 3.2096 yes 3_746
C(7) H(11B) 3.5077 yes 3_746
C(8) H(3B) 3.0868 yes 4_654
C(8) H(11B) 3.3168 yes 1_455
C(9) H(3B) 3.2506 yes 4_654
C(9) H(7B) 3.2309 yes 3_656
C(9) H(11B) 3.0481 yes 1_455
C(10) H(7A) 3.4193 yes 3_756
C(10) H(7B) 3.4655 yes 3_756
C(11) H(2A) 2.9492 yes 4_754
C(11) H(2B) 3.4510 yes 3_756
C(11) H(3B) 3.1894 yes 4_654
C(11) H(7B) 3.4479 yes 3_756
C(11) H(8A) 3.1412 yes 1_655
C(11) H(9A) 3.4635 yes 1_655
C(12) H(11A) 3.5948 yes 3_756
C(12) H(1A) 2.73(3) yes 2_457
C(13) H(1) 3.2598 yes 2_457
C(13) H(5) 3.1512 yes 2_557
C(13) H(6B) 3.5239 yes 1_655
C(13) H(1A) 3.06(3) yes 2_457
C(14) H(6B) 3.1499 yes 1_655
H(1) O(1) 3.5676 yes 2_557
H(1) O(2) 3.2805 yes 1_655
H(1) O(4) 3.4929 yes 2_557
H(1) C(4) 3.3221 yes 1_655
H(1) C(5) 3.1408 yes 1_655
H(1) C(6) 3.1579 yes 1_655
H(1) C(13) 3.2598 yes 2_557
H(1) H(5) 2.5651 yes 1_655
H(1) H(5) 3.5905 yes 2_557
H(1) H(6A) 3.3934 yes 1_655
H(1) H(6B) 2.5067 yes 1_655
H(1) H(13A) 2.2924 yes 2_557
H(2A) O(2) 3.3341 yes 1_655
H(2A) O(2) 3.2793 yes 2_547
H(2A) O(4) 3.3943 yes 2_557
H(2A) C(11) 2.9492 yes 4_755
H(2A) H(3A) 2.9438 yes 2_547
H(2A) H(8A) 3.3519 yes 4_655
H(2A) H(8B) 3.4659 yes 4_655
H(2A) H(9A) 3.2581 yes 4_655
H(2A) H(11A) 2.8455 yes 4_755
H(2A) H(11B) 2.7970 yes 4_755
H(2A) H(11C) 2.7010 yes 4_755
H(2B) O(2) 2.6578 yes 1_655
H(2B) C(3) 3.4640 yes 2_547
H(2B) C(4) 3.4742 yes 1_655
H(2B) C(11) 3.4510 yes 3_746
H(2B) H(3A) 2.5517 yes 2_547
H(2B) H(6B) 3.1820 yes 1_655
H(2B) H(9A) 3.2902 yes 3_746
H(2B) H(10) 3.2118 yes 3_746
H(2B) H(11C) 2.6868 yes 3_746
H(3A) O(2) 2.6276 yes 2_547
H(3A) C(2) 3.1612 yes 2_447
H(3A) C(4) 3.5619 yes 2_547
H(3A) H(2A) 2.9438 yes 2_447
H(3A) H(2B) 2.5517 yes 2_447
H(3A) H(3A) 3.3924 yes 2_447
H(3A) H(3A) 3.3924 yes 2_547
H(3A) H(8B) 3.5954 yes 4_655
H(3A) H(9A) 2.8133 yes 4_655
H(3A) H(11B) 3.5021 yes 3_746
H(3A) H(11C) 2.8303 yes 3_746
H(3A) H(11C) 2.7894 yes 4_655
H(3B) C(8) 3.0868 yes 4_655
H(3B) C(9) 3.2506 yes 4_655
H(3B) C(11) 3.1894 yes 4_655
H(3B) H(8A) 3.3170 yes 4_655
H(3B) H(8B) 2.3500 yes 4_655
H(3B) H(9A) 2.7338 yes 4_655
H(3B) H(11A) 3.0829 yes 4_655
H(3B) H(11C) 2.5511 yes 4_655
H(5) O(1) 3.0294 yes 2_457
H(5) C(1) 3.5578 yes 1_455
H(5) C(13) 3.1512 yes 2_457
H(5) H(1) 2.5651 yes 1_455
H(5) H(1) 3.5905 yes 2_457
H(5) H(13A) 2.5634 yes 2_457
H(5) H(13B) 2.8161 yes 2_457
H(5) H(1A) 3.2138 yes 2_457
H(6A) O(1) 3.0609 yes 2_457
H(6A) H(1) 3.3934 yes 1_455
H(6A) H(13B) 3.1079 yes 1_455
H(6A) H(1A) 2.7747 yes 2_457
H(6B) C(1) 3.1500 yes 1_455
H(6B) C(13) 3.5239 yes 1_455
H(6B) C(14) 3.1499 yes 1_455
H(6B) H(1) 2.5067 yes 1_455
H(6B) H(2B) 3.1820 yes 1_455
H(6B) H(10) 3.5913 yes 3_646
H(6B) H(13B) 3.0048 yes 1_455
H(6B) H(14) 2.5270 yes 1_455
H(7A) O(4) 3.4679 yes 3_746
H(7A) C(10) 3.4193 yes 3_746
H(7A) H(10) 2.5543 yes 3_746
H(7A) H(11B) 3.4821 yes 3_746
H(7B) O(3) 3.5107 yes 3_746
H(7B) C(9) 3.2309 yes 3_646
H(7B) C(10) 3.4655 yes 3_746
H(7B) C(11) 3.4479 yes 3_746
H(7B) H(9A) 2.9138 yes 3_646
H(7B) H(9B) 2.6439 yes 3_646
H(7B) H(10) 2.9519 yes 3_746
H(7B) H(11B) 2.6968 yes 3_746
H(8A) O(4) 2.8826 yes 3_646
H(8A) C(11) 3.1412 yes 1_455
H(8A) H(2A) 3.3519 yes 4_654
H(8A) H(3B) 3.3170 yes 4_654
H(8A) H(9B) 3.5700 yes 3_646
H(8A) H(11A) 2.7202 yes 1_455
H(8A) H(11B) 2.6844 yes 1_455
H(8A) H(1A) 3.2114 yes 4_654
H(8B) O(1) 3.3710 yes 4_654
H(8B) O(4) 3.5078 yes 3_746
H(8B) C(3) 3.2787 yes 4_654
H(8B) H(2A) 3.4659 yes 4_654
H(8B) H(3A) 3.5954 yes 4_654
H(8B) H(3B) 2.3500 yes 4_654
H(8B) H(1A) 3.0296 yes 4_654
H(9A) O(2) 2.5817 yes 3_656
H(9A) C(3) 3.1795 yes 4_654
H(9A) C(11) 3.4635 yes 1_455
H(9A) H(2A) 3.2581 yes 4_654
H(9A) H(2B) 3.2902 yes 3_756
H(9A) H(3A) 2.8133 yes 4_654
H(9A) H(3B) 2.7338 yes 4_654
H(9A) H(7B) 2.9138 yes 3_656
H(9A) H(11B) 2.5344 yes 1_455
H(9B) C(7) 3.5611 yes 3_656
H(9B) H(7B) 2.6439 yes 3_656
H(9B) H(8A) 3.5700 yes 3_656
H(9B) H(11B) 2.8962 yes 1_455
H(9B) H(1A) 3.5261 yes 2_457
H(10) C(7) 3.2096 yes 3_756
H(10) H(2B) 3.2118 yes 3_756
H(10) H(6B) 3.5913 yes 3_656
H(10) H(7A) 2.5543 yes 3_756
H(10) H(7B) 2.9519 yes 3_756
H(10) H(14) 2.9787 yes 3_756
H(11A) O(4) 2.6995 yes 3_746
H(11A) C(12) 3.5948 yes 3_746
H(11A) H(2A) 2.8455 yes 4_754
H(11A) H(3B) 3.0829 yes 4_654
H(11A) H(8A) 2.7202 yes 1_655
H(11B) O(2) 2.7556 yes 3_756
H(11B) C(4) 3.2523 yes 3_756
H(11B) C(7) 3.5077 yes 3_756
H(11B) C(8) 3.3168 yes 1_655
H(11B) C(9) 3.0481 yes 1_655
H(11B) H(2A) 2.7970 yes 4_754
H(11B) H(3A) 3.5021 yes 3_756
H(11B) H(7A) 3.4821 yes 3_756
H(11B) H(7B) 2.6968 yes 3_756
H(11B) H(8A) 2.6844 yes 1_655
H(11B) H(9A) 2.5344 yes 1_655
H(11B) H(9B) 2.8962 yes 1_655
H(11C) O(2) 3.3414 yes 3_756
H(11C) O(2) 3.5549 yes 4_654
H(11C) C(2) 3.4106 yes 3_756
H(11C) C(2) 3.5996 yes 4_754
H(11C) C(3) 3.3054 yes 3_756
H(11C) C(3) 3.0593 yes 4_654
H(11C) C(4) 3.3888 yes 3_756
H(11C) C(4) 3.5931 yes 4_654
H(11C) H(2A) 2.7010 yes 4_754
H(11C) H(2B) 2.6868 yes 3_756
H(11C) H(3A) 2.8303 yes 3_756
H(11C) H(3A) 2.7894 yes 4_654
H(11C) H(3B) 2.5511 yes 4_654
H(13A) O(1) 2.7634 yes 2_457
H(13A) C(1) 2.9557 yes 2_457
H(13A) C(5) 3.5514 yes 2_557
H(13A) H(1) 2.2924 yes 2_457
H(13A) H(5) 2.5634 yes 2_557
H(13A) H(13B) 3.1392 yes 2_457
H(13A) H(1A) 2.4877 yes 2_457
H(13B) O(1) 2.6553 yes 2_557
H(13B) C(6) 3.5028 yes 1_655
H(13B) H(5) 2.8161 yes 2_557
H(13B) H(6A) 3.1079 yes 1_655
H(13B) H(6B) 3.0048 yes 1_655
H(13B) H(13A) 3.1392 yes 2_557
H(13B) H(1A) 3.0395 yes 2_557
H(14) C(6) 3.4769 yes 1_655
H(14) H(6B) 2.5270 yes 1_655
H(14) H(10) 2.9787 yes 3_746
H(1A) O(4) 2.04(3) yes 2_557
H(1A) C(12) 2.73(3) yes 2_557
H(1A) C(13) 3.06(3) yes 2_557
H(1A) H(5) 3.2138 yes 2_557
H(1A) H(6A) 2.7747 yes 2_557
H(1A) H(8A) 3.2114 yes 4_655
H(1A) H(8B) 3.0296 yes 4_655
H(1A) H(9B) 3.5261 yes 2_557
H(1A) H(13A) 2.4877 yes 2_557
H(1A) H(13B) 3.0395 yes 2_457

loop_
_geom_hbond_atom_site_label_D
_geom_hbond_atom_site_label_H
_geom_hbond_atom_site_label_A
_geom_hbond_site_symmetry_A
_geom_hbond_distance_DA
_geom_hbond_distance_DH
_geom_hbond_distance_HA
_geom_hbond_angle_DHA
_geom_hbond_publ_flag
O(1) H(1A) O(4) 2_557 2.8791(17) 0.862 2.04(3) 163(2) no

loop_
_geom_torsion_atom_site_label_1
_geom_torsion_atom_site_label_2
_geom_torsion_atom_site_label_3
_geom_torsion_atom_site_label_4
_geom_torsion
_geom_torsion_publ_flag
C(10) O(3) C(12) O(4) -10.7(2) no
C(12) O(3) C(10) C(9) -72.38(16) no
O(1) C(1) C(2) C(3) 60.41(16) no
O(1) C(1) C(14) C(5) -65.80(15) no
O(1) C(1) C(14) C(13) 59.38(15) no
C(2) C(1) C(14) C(5) 56.35(16) no
C(14) C(1) C(2) C(3) -59.81(16) no
C(1) C(2) C(3) C(4) 52.67(17) no
C(2) C(3) C(4) O(2) 139.43(15) no
C(2) C(3) C(4) C(5) -44.32(19) no
O(2) C(4) C(5) C(6) -12.2(2) no
O(2) C(4) C(5) C(14) -142.92(14) no
C(3) C(4) C(5) C(14) 40.82(18) no
C(4) C(5) C(6) C(7) -70.58(16) no
C(4) C(5) C(14) C(1) -45.73(15) no
C(6) C(5) C(14) C(13) 63.14(16) no
C(14) C(5) C(6) C(7) 58.89(17) no
C(5) C(6) C(7) C(8) -159.37(12) no
C(6) C(7) C(8) C(9) 55.12(19) no
C(7) C(8) C(9) C(10) 58.12(19) no
C(8) C(9) C(10) O(3) -60.98(18) no
C(8) C(9) C(10) C(11) 57.07(18) no
O(3) C(12) C(13) C(14) -47.64(19) no
O(4) C(12) C(13) C(14) 133.36(16) no
C(12) C(13) C(14) C(5) -64.08(17) no
